data_4039010
loop_
_publ_author_name
'N\'eron, S\'ebastien'
'Morency, Mathieu'
'Malveau, C\'edric'
'Maris, Thierry'
'Iftimie, Radu'
'Wuest, James D.'

_publ_section_title
;
 Diphenoquinhydrones and Related Hydrogen-Bonded Charge-Transfer Complexes
;
_journal_name_full 'The Journal of organic chemistry'
_journal_page_first 15796
_journal_page_last 15805
_journal_paper_doi 10.1021/acs.joc.2c01805
_journal_volume 87
_journal_year 2022
_chemical_formula_moiety 'C16 H17 O2'
_chemical_formula_sum 'C16 H17 O2'
_chemical_formula_weight 241.29
_chemical_name_systematic
;
3,3',5,5'-tetramethyl[1,1'-bi(cyclohexa-2,5-dien-1-ylidene)]-
4,4'-dione 3,3',5,5'-tetramethyl[1,1'-biphenyl]-4,4'-diol
;
_space_group_crystal_system triclinic
_space_group_IT_number 2
_space_group_name_Hall '-P 1'
_space_group_name_H-M_alt 'P -1'
_atom_sites_solution_hydrogens mixed
_atom_sites_solution_primary dual
_audit_creation_date 2021-02-28
_audit_creation_method
;
Olex2 1.3
(compiled 2020.11.12 svn.r5f609507 for OlexSys, GUI svn.r6272)
;
_cell_angle_alpha 103.215(6)
_cell_angle_beta 98.917(6)
_cell_angle_gamma 94.489(6)
_cell_formula_units_Z 1
_cell_length_a 3.9361(5)
_cell_length_b 8.1328(12)
_cell_length_c 10.0900(15)
_cell_measurement_reflns_used 6883
_cell_measurement_temperature 150
_cell_measurement_theta_max 60.639
_cell_measurement_theta_min 3.980
_cell_volume 308.46(8)
_computing_cell_refinement
;
SAINT (2013) V8.40B; Integration Software for Single Crystal Data.
Bruker AXS Inc., Madison, WI 53719-1173.
;
_computing_data_collection
;
APEX 3 (2019) Bruker AXS Inc., Madison, WI 53719-1173.
;
_computing_data_reduction
;
SAINT (2013) V8.40B; Integration Software for Single Crystal Data.
Bruker AXS Inc., Madison, WI 53719-1173.
;
_computing_molecular_graphics 'Olex2 1.3 (Dolomanov et al., 2009)'
_computing_publication_material 'Olex2 1.3 (Dolomanov et al., 2009)'
_computing_structure_refinement 'XL (Sheldrick, 2015)'
_computing_structure_solution 'XT (Sheldrick, 2015)'
_diffrn_ambient_temperature 150
_diffrn_detector 'CMOS Area detector'
_diffrn_detector_area_resol_mean 10.42
_diffrn_detector_type 'Bruker CMOS Photon III '
_diffrn_measured_fraction_theta_full 0.993
_diffrn_measured_fraction_theta_max 0.989
_diffrn_measurement_device 'k-geometry diffractometer'
_diffrn_measurement_device_type 'Bruker Venture Metaljet'
_diffrn_measurement_method '\w and \f scans'
_diffrn_radiation_collimation 'Focusing mirrors'
_diffrn_radiation_monochromator 'Helios MX Mirror Optics'
_diffrn_radiation_probe x-ray
_diffrn_radiation_type 'Ga K\a'
_diffrn_radiation_wavelength 1.34139
_diffrn_reflns_av_R_equivalents 0.0461
_diffrn_reflns_av_unetI/netI 0.0323
_diffrn_reflns_Laue_measured_fraction_full 0.993
_diffrn_reflns_Laue_measured_fraction_max 0.989
_diffrn_reflns_limit_h_max 5
_diffrn_reflns_limit_h_min -4
_diffrn_reflns_limit_k_max 10
_diffrn_reflns_limit_k_min -10
_diffrn_reflns_limit_l_max 13
_diffrn_reflns_limit_l_min -13
_diffrn_reflns_number 8620
_diffrn_reflns_point_group_measured_fraction_full 0.993
_diffrn_reflns_point_group_measured_fraction_max 0.989
_diffrn_reflns_theta_full 53.594
_diffrn_reflns_theta_max 60.768
_diffrn_reflns_theta_min 3.979
_diffrn_source 'Metal Jet'
_diffrn_source_current 2.85
_diffrn_source_power 0.199215
_diffrn_source_target Ga
_diffrn_source_type 'Gallium Liquid Metal Jet Source'
_diffrn_source_voltage 69.9
_exptl_absorpt_coefficient_mu 0.425
_exptl_absorpt_correction_T_max 0.5163
_exptl_absorpt_correction_T_min 0.3471
_exptl_absorpt_correction_type multi-scan
_exptl_absorpt_process_details
;
SADABS-2016/2 (Bruker,2016/2) was used for absorption correction.
wR2(int) was 0.1348 before and 0.0779 after correction.
The Ratio of minimum to maximum transmission is 0.6723.
The \l/2 correction factor is Not present.
;
_exptl_crystal_colour 'clear light black'
_exptl_crystal_colour_lustre clear
_exptl_crystal_colour_modifier light
_exptl_crystal_colour_primary black
_exptl_crystal_density_diffrn 1.299
_exptl_crystal_description Plate
_exptl_crystal_F_000 129
_exptl_crystal_size_max 0.38
_exptl_crystal_size_mid 0.06
_exptl_crystal_size_min 0.03
_refine_diff_density_max 0.347
_refine_diff_density_min -0.201
_refine_diff_density_rms 0.048
_refine_ls_extinction_coef .
_refine_ls_extinction_method none
_refine_ls_goodness_of_fit_ref 1.056
_refine_ls_hydrogen_treatment mixed
_refine_ls_matrix_type full
_refine_ls_number_parameters 88
_refine_ls_number_reflns 1405
_refine_ls_number_restraints 0
_refine_ls_restrained_S_all 1.056
_refine_ls_R_factor_all 0.0479
_refine_ls_R_factor_gt 0.0448
_refine_ls_shift/su_max 0.000
_refine_ls_shift/su_mean 0.000
_refine_ls_structure_factor_coef Fsqd
_refine_ls_weighting_details 'w=1/[\s^2^(Fo^2^)+(0.0920P)^2^+0.0422P] where P=(Fo^2^+2Fc^2^)/3'
_refine_ls_weighting_scheme calc
_refine_ls_wR_factor_gt 0.1362
_refine_ls_wR_factor_ref 0.1406
_reflns_Friedel_coverage 0.000
_reflns_Friedel_fraction_full .
_reflns_Friedel_fraction_max .
_reflns_number_gt 1275
_reflns_number_total 1405
_reflns_threshold_expression 'I > 2\s(I)'
_cod_data_source_file 1_3c_4c.cif
_cod_data_source_block jw22916
_cod_database_code 4039010

loop_
_space_group_symop_id
_space_group_symop_operation_xyz
1 'x, y, z'
2 '-x, -y, -z'

loop_
_atom_site_label
_atom_site_type_symbol
_atom_site_fract_x
_atom_site_fract_y
_atom_site_fract_z
_atom_site_U_iso_or_equiv
_atom_site_adp_type
_atom_site_occupancy
_atom_site_site_symmetry_order
_atom_site_calc_flag
_atom_site_refinement_flags_posn
_atom_site_refinement_flags_adp
_atom_site_refinement_flags_occupancy
_atom_site_disorder_assembly
_atom_site_disorder_group
O1 O 0.19984(18) 0.60257(11) 0.11542(8) 0.0333(3) Uani 1 1 d . . . . .
H1 H 0.114(14) 0.529(8) 0.029(7) 0.121(19) Uiso 0.5 1 d . . P A -1
C1 C 0.4127(2) 0.56842(13) 0.21567(10) 0.0248(3) Uani 1 1 d . . . . .
C2 C 0.4771(2) 0.39949(13) 0.22157(10) 0.0253(3) Uani 1 1 d . . . . .
C3 C 0.7055(2) 0.37686(13) 0.33233(10) 0.0248(3) Uani 1 1 d . . . . .
H3 H 0.748029 0.264299 0.335405 0.030 Uiso 1 1 calc R U . . .
C4 C 0.8810(2) 0.51411(12) 0.44257(9) 0.0235(3) Uani 1 1 d . . . . .
C5 C 0.8113(2) 0.68036(12) 0.43286(10) 0.0248(3) Uani 1 1 d . . . . .
H5 H 0.923630 0.774822 0.504545 0.030 Uiso 1 1 calc R U . . .
C6 C 0.5887(2) 0.71002(13) 0.32435(10) 0.0248(3) Uani 1 1 d . . . . .
C7 C 0.5257(2) 0.88595(12) 0.31198(11) 0.0301(3) Uani 1 1 d . . . . .
H7A H 0.614021 0.908623 0.231480 0.045 Uiso 1 1 calc R U . . .
H7B H 0.645453 0.969140 0.395826 0.045 Uiso 1 1 calc R U . . .
H7C H 0.276594 0.894982 0.300543 0.045 Uiso 1 1 calc R U . . .
C8 C 0.3001(2) 0.25133(13) 0.10600(10) 0.0296(3) Uani 1 1 d . . . . .
H8A H 0.048532 0.250920 0.096878 0.044 Uiso 1 1 calc R U . . .
H8B H 0.365431 0.144905 0.126807 0.044 Uiso 1 1 calc R U . . .
H8C H 0.371400 0.261812 0.019151 0.044 Uiso 1 1 calc R U . . .

loop_
_atom_site_aniso_label
_atom_site_aniso_U_11
_atom_site_aniso_U_22
_atom_site_aniso_U_33
_atom_site_aniso_U_23
_atom_site_aniso_U_13
_atom_site_aniso_U_12
O1 0.0263(4) 0.0380(5) 0.0296(4) 0.0097(3) -0.0113(3) -0.0046(3)
C1 0.0143(5) 0.0323(5) 0.0258(5) 0.0096(4) -0.0040(3) -0.0022(4)
C2 0.0150(4) 0.0313(5) 0.0256(5) 0.0061(4) -0.0034(4) -0.0042(3)
C3 0.0160(5) 0.0281(5) 0.0269(5) 0.0071(4) -0.0041(3) -0.0023(3)
C4 0.0131(4) 0.0293(5) 0.0253(5) 0.0076(4) -0.0030(4) -0.0033(4)
C5 0.0153(5) 0.0285(5) 0.0269(5) 0.0066(4) -0.0042(3) -0.0040(3)
C6 0.0149(4) 0.0290(5) 0.0283(5) 0.0083(4) -0.0024(3) -0.0027(3)
C7 0.0232(5) 0.0298(5) 0.0339(6) 0.0095(4) -0.0058(4) -0.0014(4)
C8 0.0220(5) 0.0317(5) 0.0289(5) 0.0050(4) -0.0081(4) -0.0026(4)

loop_
_atom_type_symbol
_atom_type_description
_atom_type_scat_dispersion_real
_atom_type_scat_dispersion_imag
_atom_type_scat_source
C C 0.0137 0.0067 'International Tables Vol C Tables 4.2.6.8 and 6.1.1.4'
H H 0.0000 0.0000 'International Tables Vol C Tables 4.2.6.8 and 6.1.1.4'
O O 0.0389 0.0241 'International Tables Vol C Tables 4.2.6.8 and 6.1.1.4'

loop_
_geom_angle_atom_site_label_1
_geom_angle_atom_site_label_2
_geom_angle_atom_site_label_3
_geom_angle
_geom_angle_site_symmetry_1
_geom_angle_site_symmetry_3
C1 O1 H1 126(4) . .
O1 C1 C2 123.27(9) . .
O1 C1 C6 117.30(9) . .
C2 C1 C6 119.43(9) . .
C1 C2 C8 119.51(9) . .
C3 C2 C1 118.79(9) . .
C3 C2 C8 121.69(9) . .
C2 C3 H3 118.4 . .
C2 C3 C4 123.23(9) . .
C4 C3 H3 118.4 . .
C3 C4 C4 121.83(11) . 2_766
C5 C4 C3 116.35(9) . .
C5 C4 C4 121.82(11) . 2_766
C4 C5 H5 118.6 . .
C6 C5 C4 122.76(9) . .
C6 C5 H5 118.6 . .
C1 C6 C7 118.00(9) . .
C5 C6 C1 119.42(9) . .
C5 C6 C7 122.56(9) . .
C6 C7 H7A 109.5 . .
C6 C7 H7B 109.5 . .
C6 C7 H7C 109.5 . .
H7A C7 H7B 109.5 . .
H7A C7 H7C 109.5 . .
H7B C7 H7C 109.5 . .
C2 C8 H8A 109.5 . .
C2 C8 H8B 109.5 . .
C2 C8 H8C 109.5 . .
H8A C8 H8B 109.5 . .
H8A C8 H8C 109.5 . .
H8B C8 H8C 109.5 . .

loop_
_geom_bond_atom_site_label_1
_geom_bond_atom_site_label_2
_geom_bond_distance
_geom_bond_site_symmetry_2
O1 H1 0.93(6) .
O1 C1 1.3057(11) .
C1 C2 1.4292(15) .
C1 C6 1.4389(14) .
C2 C3 1.3781(13) .
C2 C8 1.5071(13) .
C3 H3 0.9500 .
C3 C4 1.4261(14) .
C4 C4 1.4464(17) 2_766
C4 C5 1.4225(14) .
C5 H5 0.9500 .
C5 C6 1.3715(13) .
C6 C7 1.5006(13) .
C7 H7A 0.9800 .
C7 H7B 0.9800 .
C7 H7C 0.9800 .
C8 H8A 0.9800 .
C8 H8B 0.9800 .
C8 H8C 0.9800 .

loop_
_geom_hbond_atom_site_label_D
_geom_hbond_atom_site_label_H
_geom_hbond_atom_site_label_A
_geom_hbond_distance_DH
_geom_hbond_distance_HA
_geom_hbond_distance_DA
_geom_hbond_angle_DHA
_geom_hbond_site_symmetry_A
_geom_hbond_publ_flag
O1 H1 O1 0.93(6) 1.82(6) 2.7129(15) 159(5) 2_565 yes

loop_
_geom_torsion_atom_site_label_1
_geom_torsion_atom_site_label_2
_geom_torsion_atom_site_label_3
_geom_torsion_atom_site_label_4
_geom_torsion
_geom_torsion_site_symmetry_1
_geom_torsion_site_symmetry_2
_geom_torsion_site_symmetry_3
_geom_torsion_site_symmetry_4
O1 C1 C2 C3 -179.66(8) . . . .
O1 C1 C2 C8 1.49(15) . . . .
O1 C1 C6 C5 179.11(7) . . . .
O1 C1 C6 C7 -2.30(14) . . . .
C1 C2 C3 C4 0.32(16) . . . .
C2 C1 C6 C5 -0.97(15) . . . .
C2 C1 C6 C7 177.62(8) . . . .
C2 C3 C4 C4 179.94(9) . . . 2_766
C2 C3 C4 C5 -0.52(16) . . . .
C3 C4 C5 C6 -0.05(16) . . . .
C4 C4 C5 C6 179.48(9) 2_766 . . .
C4 C5 C6 C1 0.79(16) . . . .
C4 C5 C6 C7 -177.74(8) . . . .
C6 C1 C2 C3 0.43(15) . . . .
C6 C1 C2 C8 -178.42(8) . . . .
C8 C2 C3 C4 179.15(8) . . . .

_cod_database_fobs_code 4039010
